data_7237895
loop_
_publ_author_name
'Huang, Bin'
'Jiang, Dawei'
'Feng, Yan'
'Chen, Wen-Cheng'
'Zhang, Ying'
'Cao, Chen'
'Shen, Dong'
'Ji, Yigang'
'Wang, Chen'
'Lee, Chun-Sing'

_publ_section_title
;
 Mechanochromic luminescence and color-tunable light-emitting devices of
 triphenylamine functionalized
 benzo[d,e]benzo[4,5]imidazo[2,1-a]isoquinolin-7-one
;
_journal_issue 32
_journal_name_full 'Journal of Materials Chemistry C'
_journal_page_first 9808
_journal_paper_doi 10.1039/C9TC02592H
_journal_volume 7
_journal_year 2019
_chemical_formula_sum 'C36 H23 N3 O'
_chemical_formula_weight 513.57
_space_group_IT_number 14
_space_group_name_Hall '-P 2ybc'
_space_group_name_H-M_alt 'P 1 21/c 1'
_symmetry_cell_setting monoclinic
_symmetry_space_group_name_H-M 'P 1 21/c 1'
_atom_sites_solution_hydrogens geom
_atom_sites_solution_primary direct
_atom_sites_solution_secondary difmap
_audit_creation_method SHELXL-97
_audit_update_record
;
2018-11-15 deposited with the CCDC.	2019-08-01 downloaded from the CCDC.
;
_cell_angle_alpha 90.00
_cell_angle_beta 90.378(4)
_cell_angle_gamma 90.00
_cell_formula_units_Z 4
_cell_length_a 8.6951(4)
_cell_length_b 7.5970(3)
_cell_length_c 38.1721(18)
_cell_measurement_reflns_used 2703
_cell_measurement_temperature 193(2)
_cell_measurement_theta_max 71.4480
_cell_measurement_theta_min 9.0790
_cell_volume 2521.47(19)
_computing_cell_refinement 'CrysAlisPro, Agilent Technologies'
_computing_data_collection 'CrysAlisPro, Agilent Technologies'
_computing_data_reduction 'CrysAlisPro, Agilent Technologies'
_computing_structure_refinement 'SHELXL-97 (Sheldrick, 1997)'
_computing_structure_solution 'SHELXS-97 (Sheldrick, 1990)'
_diffrn_ambient_temperature 193(2)
_diffrn_detector_area_resol_mean 16.1270
_diffrn_measured_fraction_theta_full 1.000
_diffrn_measured_fraction_theta_max 1.000
_diffrn_measurement_device_type 'Enhance Ultra Cu x-ray source'
_diffrn_measurement_method '\w scans'
_diffrn_radiation_monochromator mirror
_diffrn_radiation_source 'fine-focus sealed tube'
_diffrn_radiation_type CuK\a
_diffrn_radiation_wavelength 1.54178
_diffrn_reflns_av_R_equivalents 0.0292
_diffrn_reflns_av_sigmaI/netI 0.0422
_diffrn_reflns_limit_h_max 9
_diffrn_reflns_limit_h_min -10
_diffrn_reflns_limit_k_max 9
_diffrn_reflns_limit_k_min -6
_diffrn_reflns_limit_l_max 45
_diffrn_reflns_limit_l_min -45
_diffrn_reflns_number 9452
_diffrn_reflns_theta_full 68.23
_diffrn_reflns_theta_max 68.23
_diffrn_reflns_theta_min 4.63
_exptl_absorpt_coefficient_mu 0.646
_exptl_absorpt_correction_T_max 1.00000
_exptl_absorpt_correction_T_min 0.85369
_exptl_absorpt_correction_type multi-scan
_exptl_absorpt_process_details
;
CrysAlisPro, Agilent Technologies.
;
_exptl_crystal_colour yellow
_exptl_crystal_density_diffrn 1.353
_exptl_crystal_density_method 'not measured'
_exptl_crystal_description needle
_exptl_crystal_F_000 1072
_exptl_crystal_size_max 0.61
_exptl_crystal_size_mid 0.05
_exptl_crystal_size_min 0.02
_refine_diff_density_max 0.845
_refine_diff_density_min -0.304
_refine_diff_density_rms 0.052
_refine_ls_extinction_method none
_refine_ls_goodness_of_fit_ref 1.053
_refine_ls_hydrogen_treatment constr
_refine_ls_matrix_type full
_refine_ls_number_parameters 361
_refine_ls_number_reflns 4607
_refine_ls_number_restraints 0
_refine_ls_restrained_S_all 1.053
_refine_ls_R_factor_all 0.0869
_refine_ls_R_factor_gt 0.0696
_refine_ls_shift/su_max 0.001
_refine_ls_shift/su_mean 0.000
_refine_ls_structure_factor_coef Fsqd
_refine_ls_weighting_details 'calc w=1/[\s^2^(Fo^2^)+(0.0786P)^2^+2.6376P] where P=(Fo^2^+2Fc^2^)/3'
_refine_ls_weighting_scheme calc
_refine_ls_wR_factor_gt 0.1802
_refine_ls_wR_factor_ref 0.1931
_reflns_number_gt 3639
_reflns_number_total 4607
_reflns_threshold_expression >2sigma(I)
_cod_data_source_file c9tc02592h2.cif
_cod_data_source_block 071918b_huang
_cod_original_sg_symbol_H-M P2(1)/c
_cod_database_code 7237895

loop_
_symmetry_equiv_pos_as_xyz
'x, y, z'
'-x, y+1/2, -z+1/2'
'-x, -y, -z'
'x, -y-1/2, z-1/2'

loop_
_atom_site_label
_atom_site_type_symbol
_atom_site_fract_x
_atom_site_fract_y
_atom_site_fract_z
_atom_site_U_iso_or_equiv
_atom_site_adp_type
_atom_site_occupancy
_atom_site_symmetry_multiplicity
_atom_site_calc_flag
_atom_site_refinement_flags
O1 O 0.2694(2) 0.7902(3) 1.02296(6) 0.0504(6) Uani 1 1 d .
N1 N 0.5086(3) 0.8624(3) 1.04224(6) 0.0363(6) Uani 1 1 d .
N2 N 0.7371(3) 0.9362(3) 1.06720(7) 0.0448(6) Uani 1 1 d .
N3 N 1.1784(3) 0.3372(4) 0.83118(7) 0.0453(7) Uani 1 1 d .
C1 C 0.4725(4) 0.9369(4) 1.07553(7) 0.0378(7) Uani 1 1 d .
C2 C 0.6132(4) 0.9770(4) 1.08982(8) 0.0419(7) Uani 1 1 d .
C3 C 0.6203(4) 1.0498(4) 1.12284(8) 0.0501(8) Uani 1 1 d .
H3 H 0.7165 1.0763 1.1335 0.060 Uiso 1 1 calc R
C4 C 0.4842(4) 1.0832(4) 1.14007(8) 0.0507(8) Uani 1 1 d .
H4 H 0.4879 1.1337 1.1628 0.061 Uiso 1 1 calc R
C5 C 0.3433(5) 1.0454(5) 1.12524(9) 0.0529(9) Uani 1 1 d .
H5 H 0.2520 1.0718 1.1377 0.064 Uiso 1 1 calc R
C6 C 0.3329(4) 0.9684(4) 1.09182(9) 0.0498(8) Uani 1 1 d .
H6 H 0.2371 0.9398 1.0811 0.060 Uiso 1 1 calc R
C7 C 0.4086(3) 0.7892(4) 1.01814(7) 0.0374(6) Uani 1 1 d .
C8 C 0.6692(4) 0.8687(4) 1.04014(7) 0.0372(6) Uani 1 1 d .
C9 C 0.7425(3) 0.8004(4) 1.00859(7) 0.0349(6) Uani 1 1 d .
C10 C 0.8988(4) 0.8119(4) 1.00335(8) 0.0428(7) Uani 1 1 d .
H10 H 0.9632 0.8639 1.0207 0.051 Uiso 1 1 calc R
C11 C 0.9628(3) 0.7465(4) 0.97217(9) 0.0450(7) Uani 1 1 d .
H11 H 1.0695 0.7629 0.9681 0.054 Uiso 1 1 calc R
C12 C 0.8759(3) 0.6599(4) 0.94757(7) 0.0349(6) Uani 1 1 d .
C13 C 0.7132(3) 0.6477(3) 0.95251(7) 0.0314(6) Uani 1 1 d .
C14 C 0.6133(3) 0.5697(4) 0.92754(8) 0.0378(6) Uani 1 1 d .
H14 H 0.6555 0.5206 0.9068 0.045 Uiso 1 1 calc R
C15 C 0.4576(4) 0.5631(4) 0.93237(8) 0.0432(7) Uani 1 1 d .
H15 H 0.3936 0.5097 0.9151 0.052 Uiso 1 1 calc R
C16 C 0.3931(3) 0.6337(4) 0.96220(8) 0.0418(7) Uani 1 1 d .
H16 H 0.2851 0.6265 0.9655 0.050 Uiso 1 1 calc R
C17 C 0.4830(3) 0.7142(3) 0.98721(7) 0.0358(6) Uani 1 1 d .
C18 C 0.6469(3) 0.7221(3) 0.98315(7) 0.0310(6) Uani 1 1 d .
C19 C 0.9511(3) 0.5780(4) 0.91669(7) 0.0367(6) Uani 1 1 d .
C20 C 0.9508(4) 0.3965(4) 0.91244(8) 0.0408(7) Uani 1 1 d .
H20 H 0.8977 0.3255 0.9289 0.049 Uiso 1 1 calc R
C21 C 1.0259(4) 0.3161(4) 0.88479(7) 0.0414(7) Uani 1 1 d .
H21 H 1.0257 0.1914 0.8828 0.050 Uiso 1 1 calc R
C22 C 1.1016(3) 0.4174(4) 0.85995(7) 0.0388(7) Uani 1 1 d .
C23 C 1.1031(4) 0.5986(5) 0.86400(9) 0.0560(10) Uani 1 1 d .
H23 H 1.1541 0.6698 0.8472 0.067 Uiso 1 1 calc R
C24 C 1.0311(4) 0.6774(4) 0.89230(9) 0.0543(9) Uani 1 1 d .
H24 H 1.0366 0.8016 0.8950 0.065 Uiso 1 1 calc R
C25 C 1.1160(3) 0.1926(4) 0.81309(7) 0.0360(6) Uani 1 1 d .
C26 C 0.9588(4) 0.1617(5) 0.81195(8) 0.0463(8) Uani 1 1 d .
H26 H 0.8907 0.2397 0.8236 0.056 Uiso 1 1 calc R
C27 C 0.9003(4) 0.0174(6) 0.79394(8) 0.0580(10) Uani 1 1 d .
H27 H 0.7925 -0.0031 0.7937 0.070 Uiso 1 1 calc R
C28 C 0.9957(5) -0.0962(5) 0.77645(8) 0.0583(10) Uani 1 1 d .
H28 H 0.9550 -0.1953 0.7644 0.070 Uiso 1 1 calc R
C29 C 1.1512(4) -0.0639(4) 0.77674(8) 0.0509(8) Uani 1 1 d .
H29 H 1.2179 -0.1401 0.7642 0.061 Uiso 1 1 calc R
C30 C 1.2124(4) 0.0778(4) 0.79496(8) 0.0424(7) Uani 1 1 d .
H30 H 1.3204 0.0969 0.7951 0.051 Uiso 1 1 calc R
C31 C 1.3234(3) 0.4081(4) 0.82039(8) 0.0396(7) Uani 1 1 d .
C32 C 1.3346(4) 0.4933(5) 0.78848(9) 0.0545(9) Uani 1 1 d .
H32 H 1.2460 0.5070 0.7740 0.065 Uiso 1 1 calc R
C33 C 1.4747(5) 0.5585(6) 0.77767(10) 0.0671(11) Uani 1 1 d .
H33 H 1.4822 0.6165 0.7557 0.080 Uiso 1 1 calc R
C34 C 1.6034(5) 0.5401(6) 0.79844(11) 0.0644(11) Uani 1 1 d .
H34 H 1.6995 0.5847 0.7908 0.077 Uiso 1 1 calc R
C35 C 1.5929(4) 0.4576(5) 0.83010(10) 0.0574(9) Uani 1 1 d .
H35 H 1.6817 0.4460 0.8446 0.069 Uiso 1 1 calc R
C36 C 1.4529(4) 0.3905(4) 0.84125(8) 0.0467(8) Uani 1 1 d .
H36 H 1.4462 0.3325 0.8632 0.056 Uiso 1 1 calc R

loop_
_atom_site_aniso_label
_atom_site_aniso_U_11
_atom_site_aniso_U_22
_atom_site_aniso_U_33
_atom_site_aniso_U_23
_atom_site_aniso_U_13
_atom_site_aniso_U_12
O1 0.0394(12) 0.0621(14) 0.0499(13) 0.0023(11) 0.0122(10) 0.0074(11)
N1 0.0420(13) 0.0298(11) 0.0373(12) 0.0048(10) 0.0165(10) 0.0076(10)
N2 0.0583(16) 0.0391(13) 0.0371(13) -0.0028(11) 0.0057(12) 0.0057(12)
N3 0.0475(14) 0.0491(15) 0.0396(13) -0.0142(12) 0.0213(11) -0.0057(12)
C1 0.0562(18) 0.0280(13) 0.0294(14) 0.0022(11) 0.0141(12) 0.0026(13)
C2 0.0559(19) 0.0333(14) 0.0367(15) 0.0009(12) 0.0121(13) 0.0015(14)
C3 0.068(2) 0.0410(17) 0.0413(17) -0.0021(13) 0.0139(15) -0.0027(16)
C4 0.078(2) 0.0416(17) 0.0328(15) -0.0059(13) 0.0178(16) -0.0023(17)
C5 0.072(2) 0.0472(18) 0.0404(17) 0.0033(14) 0.0244(16) 0.0050(17)
C6 0.058(2) 0.0400(17) 0.0513(18) 0.0064(14) 0.0073(15) -0.0022(15)
C7 0.0411(15) 0.0338(14) 0.0374(15) 0.0067(12) 0.0115(12) 0.0077(12)
C8 0.0509(17) 0.0266(13) 0.0343(14) 0.0014(11) 0.0044(12) 0.0024(12)
C9 0.0428(15) 0.0283(13) 0.0336(14) -0.0007(11) 0.0099(12) 0.0069(12)
C10 0.0461(16) 0.0439(17) 0.0384(15) -0.0125(13) -0.0007(13) 0.0028(14)
C11 0.0319(14) 0.0522(18) 0.0511(17) -0.0165(15) 0.0067(13) 0.0009(14)
C12 0.0349(14) 0.0359(14) 0.0341(14) -0.0072(11) 0.0084(11) 0.0009(12)
C13 0.0366(14) 0.0276(13) 0.0302(13) 0.0007(10) 0.0061(11) 0.0048(11)
C14 0.0421(15) 0.0354(14) 0.0359(14) -0.0008(12) 0.0020(12) 0.0049(13)
C15 0.0409(16) 0.0418(16) 0.0470(17) -0.0002(13) -0.0031(13) 0.0043(13)
C16 0.0314(14) 0.0391(16) 0.0549(18) 0.0077(14) -0.0008(13) 0.0045(12)
C17 0.0416(15) 0.0267(13) 0.0392(14) 0.0099(11) 0.0155(12) 0.0106(12)
C18 0.0359(14) 0.0243(12) 0.0331(13) 0.0019(10) 0.0097(11) 0.0053(11)
C19 0.0334(13) 0.0405(15) 0.0363(14) -0.0100(12) 0.0075(11) 0.0023(12)
C20 0.0487(16) 0.0415(16) 0.0324(14) -0.0013(12) 0.0125(12) 0.0003(14)
C21 0.0550(18) 0.0349(15) 0.0345(14) -0.0070(12) 0.0118(13) 0.0040(13)
C22 0.0399(15) 0.0427(16) 0.0341(14) -0.0103(12) 0.0128(12) -0.0006(13)
C23 0.069(2) 0.0431(18) 0.056(2) -0.0066(15) 0.0363(18) -0.0104(17)
C24 0.063(2) 0.0376(16) 0.063(2) -0.0130(15) 0.0327(18) -0.0064(15)
C25 0.0448(15) 0.0381(15) 0.0254(12) 0.0001(11) 0.0092(11) 0.0020(13)
C26 0.0480(17) 0.059(2) 0.0317(14) -0.0074(14) 0.0098(13) 0.0049(15)
C27 0.057(2) 0.080(3) 0.0367(17) -0.0100(17) 0.0070(15) -0.0173(19)
C28 0.084(3) 0.057(2) 0.0348(16) -0.0110(15) 0.0087(17) -0.017(2)
C29 0.074(2) 0.0412(17) 0.0373(16) -0.0063(13) 0.0120(15) 0.0057(17)
C30 0.0493(17) 0.0428(16) 0.0352(15) -0.0031(13) 0.0080(13) 0.0080(14)
C31 0.0430(16) 0.0380(15) 0.0379(15) -0.0082(12) 0.0154(12) 0.0005(13)
C32 0.058(2) 0.066(2) 0.0397(17) 0.0018(16) 0.0113(15) 0.0008(18)
C33 0.082(3) 0.069(2) 0.051(2) 0.0054(18) 0.033(2) -0.007(2)
C34 0.055(2) 0.069(2) 0.070(2) -0.023(2) 0.0328(19) -0.0132(19)
C35 0.0428(18) 0.068(2) 0.061(2) -0.0238(19) 0.0106(16) 0.0032(17)
C36 0.0514(18) 0.0469(18) 0.0420(16) -0.0073(14) 0.0094(14) 0.0054(15)

loop_
_atom_type_symbol
_atom_type_description
_atom_type_scat_dispersion_real
_atom_type_scat_dispersion_imag
_atom_type_scat_source
C C 0.0181 0.0091 'International Tables Vol C Tables 4.2.6.8 and 6.1.1.4'
H H 0.0000 0.0000 'International Tables Vol C Tables 4.2.6.8 and 6.1.1.4'
N N 0.0311 0.0180 'International Tables Vol C Tables 4.2.6.8 and 6.1.1.4'
O O 0.0492 0.0322 'International Tables Vol C Tables 4.2.6.8 and 6.1.1.4'

loop_
_geom_angle_atom_site_label_1
_geom_angle_atom_site_label_2
_geom_angle_atom_site_label_3
_geom_angle
C7 N1 C8 126.9(2)
C7 N1 C1 127.8(2)
C8 N1 C1 105.2(2)
C8 N2 C2 103.2(3)
C25 N3 C22 122.1(2)
C25 N3 C31 119.4(2)
C22 N3 C31 118.6(2)
C2 C1 C6 124.4(3)
C2 C1 N1 104.0(2)
C6 C1 N1 131.7(3)
C1 C2 C3 119.2(3)
C1 C2 N2 112.8(3)
C3 C2 N2 128.0(3)
C2 C3 C4 118.5(4)
C2 C3 H3 120.8
C4 C3 H3 120.8
C5 C4 C3 121.9(3)
C5 C4 H4 119.0
C3 C4 H4 119.0
C4 C5 C6 120.8(3)
C4 C5 H5 119.6
C6 C5 H5 119.6
C1 C6 C5 115.2(3)
C1 C6 H6 122.4
C5 C6 H6 122.4
O1 C7 N1 121.1(3)
O1 C7 C17 124.4(3)
N1 C7 C17 114.5(2)
N2 C8 N1 114.7(3)
N2 C8 C9 126.9(3)
N1 C8 C9 118.4(3)
C10 C9 C18 120.4(2)
C10 C9 C8 122.2(3)
C18 C9 C8 117.4(3)
C9 C10 C11 119.7(3)
C9 C10 H10 120.1
C11 C10 H10 120.1
C12 C11 C10 122.0(3)
C12 C11 H11 119.0
C10 C11 H11 119.0
C11 C12 C13 118.9(2)
C11 C12 C19 120.0(3)
C13 C12 C19 121.1(3)
C14 C13 C18 117.9(3)
C14 C13 C12 122.8(2)
C18 C13 C12 119.2(3)
C15 C14 C13 121.9(3)
C15 C14 H14 119.1
C13 C14 H14 119.1
C14 C15 C16 120.3(3)
C14 C15 H15 119.9
C16 C15 H15 119.9
C17 C16 C15 120.9(3)
C17 C16 H16 119.5
C15 C16 H16 119.5
C16 C17 C18 120.3(3)
C16 C17 C7 118.8(3)
C18 C17 C7 121.0(3)
C9 C18 C13 119.6(2)
C9 C18 C17 121.7(2)
C13 C18 C17 118.7(3)
C20 C19 C24 117.5(3)
C20 C19 C12 120.5(3)
C24 C19 C12 121.9(3)
C21 C20 C19 121.7(3)
C21 C20 H20 119.1
C19 C20 H20 119.1
C20 C21 C22 120.2(3)
C20 C21 H21 119.9
C22 C21 H21 119.9
C23 C22 C21 118.6(3)
C23 C22 N3 120.4(3)
C21 C22 N3 121.0(3)
C22 C23 C24 120.7(3)
C22 C23 H23 119.6
C24 C23 H23 119.6
C23 C24 C19 121.2(3)
C23 C24 H24 119.4
C19 C24 H24 119.4
C26 C25 C30 118.2(3)
C26 C25 N3 121.7(3)
C30 C25 N3 120.0(3)
C25 C26 C27 120.4(3)
C25 C26 H26 119.8
C27 C26 H26 119.8
C28 C27 C26 121.1(3)
C28 C27 H27 119.5
C26 C27 H27 119.5
C27 C28 C29 118.8(3)
C27 C28 H28 120.6
C29 C28 H28 120.6
C28 C29 C30 121.1(3)
C28 C29 H29 119.4
C30 C29 H29 119.4
C29 C30 C25 120.3(3)
C29 C30 H30 119.9
C25 C30 H30 119.9
C36 C31 C32 119.4(3)
C36 C31 N3 120.9(3)
C32 C31 N3 119.7(3)
C33 C32 C31 119.9(4)
C33 C32 H32 120.0
C31 C32 H32 120.0
C34 C33 C32 120.5(4)
C34 C33 H33 119.7
C32 C33 H33 119.7
C35 C34 C33 119.9(3)
C35 C34 H34 120.1
C33 C34 H34 120.1
C34 C35 C36 120.2(4)
C34 C35 H35 119.9
C36 C35 H35 119.9
C31 C36 C35 120.0(3)
C31 C36 H36 120.0
C35 C36 H36 120.0

loop_
_geom_bond_atom_site_label_1
_geom_bond_atom_site_label_2
_geom_bond_distance
O1 C7 1.225(4)
N1 C7 1.379(4)
N1 C8 1.401(4)
N1 C1 1.428(3)
N2 C8 1.292(4)
N2 C2 1.419(4)
N3 C25 1.405(4)
N3 C22 1.426(3)
N3 C31 1.434(4)
C1 C2 1.371(5)
C1 C6 1.388(4)
C2 C3 1.377(4)
C3 C4 1.381(5)
C3 H3 0.9500
C4 C5 1.376(5)
C4 H4 0.9500
C5 C6 1.406(5)
C5 H5 0.9500
C6 H6 0.9500
C7 C17 1.466(4)
C8 C9 1.461(4)
C9 C10 1.378(4)
C9 C18 1.406(4)
C10 C11 1.408(4)
C10 H10 0.9500
C11 C12 1.370(4)
C11 H11 0.9500
C12 C13 1.431(4)
C12 C19 1.488(4)
C13 C14 1.415(4)
C13 C18 1.425(4)
C14 C15 1.368(4)
C14 H14 0.9500
C15 C16 1.381(4)
C15 H15 0.9500
C16 C17 1.373(4)
C16 H16 0.9500
C17 C18 1.436(4)
C19 C20 1.389(4)
C19 C24 1.389(4)
C20 C21 1.387(4)
C20 H20 0.9500
C21 C22 1.390(4)
C21 H21 0.9500
C22 C23 1.386(5)
C23 C24 1.388(4)
C23 H23 0.9500
C24 H24 0.9500
C25 C26 1.387(4)
C25 C30 1.397(4)
C26 C27 1.389(5)
C26 H26 0.9500
C27 C28 1.373(5)
C27 H27 0.9500
C28 C29 1.374(5)
C28 H28 0.9500
C29 C30 1.386(5)
C29 H29 0.9500
C30 H30 0.9500
C31 C36 1.381(5)
C31 C32 1.384(5)
C32 C33 1.380(5)
C32 H32 0.9500
C33 C34 1.375(6)
C33 H33 0.9500
C34 C35 1.365(6)
C34 H34 0.9500
C35 C36 1.389(5)
C35 H35 0.9500
C36 H36 0.9500
